data_2015401
loop_
_publ_author_name
'Graham Smith'
'Urs D. Wermuth'
'Jonathan M. White'

_publ_section_title
;
 Mixed dicationic and monocationic benzidine species in the
 proton-transfer compound of benzidine with 3,5-dinitrosalicylic acid
;
_journal_coeditor_code AV3018
_journal_issue 7
_journal_name_full 'Acta Crystallographica Section C'
_journal_page_first o402
_journal_page_last o404
_journal_paper_doi 10.1107/S010827010601821X
_journal_volume 62
_journal_year 2006
_chemical_formula_iupac 'C12 H14 N2 2+, 2C12 H13 N2 +, 4C7 H3 N2 O7 -, 2C2 H6 O'
_chemical_formula_moiety 'C12 H14 N2 2+, 2C12 H13 N2 +, 4C7 H3 N2 O7 -, 2C2 H6 O'
_chemical_formula_sum 'C68 H64 N14 O30'
_chemical_formula_weight 1557.34
_chemical_name_systematic
;
1,1'-biphenyl-4,4'-diaminium bis(4'-amino-1,1'-biphenyl-4-aminium)
tetrakis(2-carboxy-4,6-dinitrophenolate) ethanol disolvate
;
_chemical_temperature_decomposition 481.3(16)
_space_group_IT_number 14
_symmetry_cell_setting monoclinic
_symmetry_space_group_name_Hall '-P 2ybc'
_symmetry_space_group_name_H-M 'P 1 21/c 1'
_atom_sites_solution_hydrogens geom
_atom_sites_solution_primary direct
_atom_sites_solution_secondary difmap
_audit_creation_method 'SHELXL97 (Sheldrick, 1997)'
_cell_angle_alpha 90.00
_cell_angle_beta 109.154(2)
_cell_angle_gamma 90.00
_cell_formula_units_Z 2
_cell_length_a 18.862(2)
_cell_length_b 10.5138(11)
_cell_length_c 19.081(2)
_cell_measurement_reflns_used 1773
_cell_measurement_temperature 295(2)
_cell_measurement_theta_max 19.12
_cell_measurement_theta_min 2.26
_cell_volume 3574.5(7)
_computing_cell_refinement SMART
_computing_data_collection 'SMART (Bruker, 2000)'
_computing_data_reduction 'SAINT (Bruker, 1999)'
_computing_molecular_graphics 'PLATON (Spek, 2003)'
_computing_publication_material PLATON
_computing_structure_refinement 'SHELXTL (Bruker, 1997)'
_computing_structure_solution 'SHELXTL (Bruker, 1997)'
_diffrn_ambient_temperature 295(2)
_diffrn_measured_fraction_theta_full 0.99
_diffrn_measured_fraction_theta_max 0.99
_diffrn_measurement_device_type 'Bruker SMART CCD'
_diffrn_measurement_method '\f and \w'
_diffrn_radiation_monochromator 'graphite '
_diffrn_radiation_source 'sealed tube'
_diffrn_radiation_type 'MoK\a '
_diffrn_radiation_wavelength 0.71073
_diffrn_reflns_av_R_equivalents 0.0634
_diffrn_reflns_av_sigmaI/netI 0.1197
_diffrn_reflns_limit_h_max 16
_diffrn_reflns_limit_h_min -24
_diffrn_reflns_limit_k_max 13
_diffrn_reflns_limit_k_min -11
_diffrn_reflns_limit_l_max 24
_diffrn_reflns_limit_l_min -24
_diffrn_reflns_number 22178
_diffrn_reflns_theta_full 27.5
_diffrn_reflns_theta_max 27.55
_diffrn_reflns_theta_min 2.24
_diffrn_standards_decay_% 0.0
_exptl_absorpt_coefficient_mu 0.116
_exptl_absorpt_correction_type none
_exptl_crystal_colour yellow--brown
_exptl_crystal_density_diffrn 1.447
_exptl_crystal_density_method 'not measured'
_exptl_crystal_description 'prism '
_exptl_crystal_F_000 1620
_exptl_crystal_size_max 0.45
_exptl_crystal_size_mid 0.15
_exptl_crystal_size_min 0.08
_refine_diff_density_max 0.194
_refine_diff_density_min -0.154
_refine_ls_extinction_method none
_refine_ls_goodness_of_fit_ref 0.867
_refine_ls_hydrogen_treatment mixed
_refine_ls_matrix_type full
_refine_ls_number_parameters 549
_refine_ls_number_reflns 8165
_refine_ls_number_restraints 0
_refine_ls_restrained_S_all 0.868
_refine_ls_R_factor_all 0.1574
_refine_ls_R_factor_gt 0.0493
_refine_ls_shift/su_max 0.002
_refine_ls_shift/su_mean 0.000
_refine_ls_structure_factor_coef Fsqd
_refine_ls_weighting_details 'calc w=1/[\s^2^(Fo^2^)+(0.0239P)^2^] where P=(Fo^2^+2Fc^2^)/3'
_refine_ls_weighting_scheme calc
_refine_ls_wR_factor_gt 0.0762
_refine_ls_wR_factor_ref 0.0976
_reflns_number_gt 3072
_reflns_number_total 8165
_reflns_threshold_expression I>2\s(I)
_cod_data_source_file av3018.cif
_cod_data_source_block I
_cod_depositor_comments
;
The following automatic conversions were performed:

'_chemical_melting_point' tag was changed to
'_chemical_temperature_decomposition' since the value had been given
as '479.7--482.9 (dec)'. The value was changed to '481.3(16)' - the
average value was taken and precision was estimated.

Automatic conversion script
Id: cif_fix_values 1646 2011-03-28 12:23:43Z adriana 

The following automatic conversions were performed:

'_chemical_melting_point' tag was changed to
'_chemical_temperature_decomposition' since the value had been given
as '479.7--482.9 (dec)'. The value was changed to '481.3(16)' - the
average value was taken and precision was estimated.

Automatic conversion script
Id: cif_fix_values 1715 2011-07-08 13:25:40Z adriana 
;
_cod_original_cell_volume 3574.6(7)
_cod_original_sg_symbol_H-M 'P 21/c'
_cod_database_code 2015401
_cod_database_fobs_code 2015401

loop_
_symmetry_equiv_pos_as_xyz
x,y,z
-x,1/2+y,1/2-z
-x,-y,-z
x,1/2-y,1/2+z

loop_
_atom_site_aniso_label
_atom_site_aniso_U_11
_atom_site_aniso_U_22
_atom_site_aniso_U_33
_atom_site_aniso_U_12
_atom_site_aniso_U_13
_atom_site_aniso_U_23
N4D 0.0479(17) 0.0407(15) 0.0429(14) -0.0037(14) 0.0185(13) 0.0036(12)
C1D 0.0386(16) 0.0345(15) 0.0401(16) 0.0010(13) 0.0164(13) 0.0017(12)
C2D 0.0507(18) 0.0438(16) 0.0424(16) -0.0011(14) 0.0257(14) -0.0039(13)
C3D 0.0579(19) 0.0367(15) 0.0443(16) 0.0037(14) 0.0201(15) 0.0035(13)
C4D 0.0361(16) 0.0414(16) 0.0332(15) -0.0038(13) 0.0093(13) 0.0032(12)
C5D 0.071(2) 0.0463(17) 0.070(2) 0.0127(16) 0.0501(18) 0.0107(15)
C6D 0.081(2) 0.0393(17) 0.081(2) 0.0166(16) 0.0547(19) 0.0164(15)
N4C 0.0563(19) 0.079(2) 0.0497(17) 0.0005(19) 0.0251(15) 0.0004(16)
N41C 0.061(2) 0.0577(17) 0.0569(19) -0.0035(17) 0.0341(16) -0.0013(15)
C1C 0.0441(17) 0.0402(15) 0.0394(16) 0.0011(14) 0.0161(14) 0.0037(12)
C2C 0.051(2) 0.100(2) 0.0339(16) 0.0123(19) 0.0124(16) 0.0000(16)
C3C 0.0442(19) 0.115(3) 0.0471(19) 0.0146(18) 0.0158(17) 0.0069(18)
C4C 0.053(2) 0.0585(18) 0.0437(18) 0.0085(16) 0.0243(16) 0.0055(14)
C5C 0.060(2) 0.086(2) 0.0377(17) -0.0112(19) 0.0184(16) -0.0024(15)
C6C 0.0485(19) 0.084(2) 0.0488(19) -0.0149(16) 0.0187(16) -0.0010(16)
C11C 0.0448(17) 0.0386(15) 0.0387(16) 0.0036(14) 0.0145(14) 0.0050(12)
C21C 0.052(2) 0.0630(19) 0.0385(16) 0.0090(16) 0.0122(15) 0.0058(14)
C31C 0.0439(18) 0.0593(18) 0.0504(18) 0.0081(14) 0.0196(16) 0.0098(15)
C41C 0.0538(19) 0.0335(15) 0.0455(17) -0.0051(14) 0.0250(16) -0.0001(13)
C51C 0.052(2) 0.077(2) 0.0385(16) -0.0123(17) 0.0166(16) 0.0017(15)
C61C 0.0418(18) 0.073(2) 0.0463(18) 0.0000(15) 0.0171(15) 0.0066(15)
O2A 0.0540(13) 0.0783(13) 0.0401(11) -0.0069(11) 0.0181(10) -0.0070(10)
O31A 0.0558(14) 0.1349(19) 0.0545(14) -0.0151(13) 0.0197(12) -0.0188(13)
O32A 0.0570(16) 0.238(3) 0.131(2) 0.0069(19) 0.0310(16) -0.087(2)
O51A 0.128(2) 0.162(2) 0.0612(16) -0.0241(19) 0.0526(16) -0.0012(14)
O52A 0.101(2) 0.136(2) 0.0519(15) -0.0118(18) 0.0058(14) 0.0054(14)
O71A 0.0436(13) 0.0902(15) 0.0834(16) -0.0006(12) 0.0155(12) -0.0240(12)
O72A 0.0537(15) 0.0681(14) 0.0687(15) -0.0027(13) 0.0317(13) -0.0060(11)
N3A 0.0533(19) 0.106(2) 0.072(2) -0.0087(17) 0.0304(17) -0.0237(17)
N5A 0.098(3) 0.0713(18) 0.0501(19) -0.009(2) 0.0242(19) 0.0021(15)
C1A 0.0471(19) 0.0390(16) 0.0443(17) -0.0009(14) 0.0148(15) -0.0053(13)
C2A 0.0488(19) 0.0424(16) 0.0451(18) -0.0038(14) 0.0177(16) -0.0040(14)
C3A 0.0419(18) 0.0584(18) 0.0476(18) -0.0056(15) 0.0159(15) -0.0060(14)
C4A 0.064(2) 0.0582(19) 0.0520(19) -0.0116(17) 0.0320(17) -0.0039(15)
C5A 0.065(2) 0.0490(17) 0.0375(17) -0.0043(17) 0.0151(17) -0.0006(14)
C6A 0.051(2) 0.0400(16) 0.0511(19) -0.0013(14) 0.0075(16) 0.0004(14)
C7A 0.052(2) 0.0439(17) 0.058(2) -0.0024(16) 0.0169(18) -0.0139(16)
O2B 0.0551(13) 0.0680(12) 0.0443(11) 0.0039(10) 0.0247(11) 0.0039(10)
O31B 0.0567(14) 0.1201(19) 0.0827(16) 0.0006(13) 0.0275(13) -0.0318(14)
O32B 0.0694(15) 0.0759(14) 0.0603(13) -0.0220(12) 0.0163(11) -0.0080(11)
O51B 0.0876(18) 0.1149(17) 0.0446(13) -0.0044(14) 0.0233(13) -0.0028(13)
O52B 0.0708(16) 0.158(2) 0.0768(16) 0.0065(18) 0.0428(15) 0.0089(14)
O71B 0.0468(14) 0.142(2) 0.0579(14) 0.0004(14) 0.0119(12) 0.0100(13)
O72B 0.0578(15) 0.1067(17) 0.0455(13) 0.0117(14) 0.0166(12) 0.0081(11)
N3B 0.0587(19) 0.0587(17) 0.0517(16) -0.0043(15) 0.0170(15) -0.0003(13)
N5B 0.075(2) 0.0756(18) 0.0532(18) 0.0017(18) 0.0313(18) 0.0016(15)
C1B 0.0466(18) 0.0446(16) 0.0412(16) 0.0041(14) 0.0190(15) 0.0062(13)
C2B 0.0527(19) 0.0386(16) 0.0422(17) 0.0036(15) 0.0194(16) 0.0061(13)
C3B 0.0413(18) 0.0427(16) 0.0503(18) -0.0003(14) 0.0161(15) 0.0034(14)
C4B 0.060(2) 0.0477(17) 0.0450(17) 0.0014(16) 0.0139(16) 0.0031(14)
C5B 0.0527(19) 0.0506(17) 0.0397(17) -0.0002(16) 0.0186(16) 0.0011(14)
C6B 0.0484(19) 0.0472(17) 0.0596(19) 0.0046(14) 0.0245(17) 0.0058(15)
C7B 0.053(2) 0.066(2) 0.0477(19) 0.0038(18) 0.0205(18) 0.0082(16)
O1E 0.0632(15) 0.0954(18) 0.0551(15) 0.0043(14) 0.0063(12) 0.0036(14)
C1E 0.160(5) 0.098(4) 0.173(5) -0.034(3) 0.053(4) -0.030(3)
C2E 0.210(10) 0.148(6) 0.46(2) -0.106(6) 0.218(15) -0.143(9)
C21E 0.14(2) 0.123(19) 0.11(2) 0.008(17) -0.061(17) -0.056(15)

loop_
_atom_site_type_symbol
_atom_site_label
_atom_site_fract_x
_atom_site_fract_y
_atom_site_fract_z
_atom_site_U_iso_or_equiv
_atom_site_thermal_displace_type
_atom_site_occupancy
N N4D 0.43574(15) 0.1927(2) 0.16941(13) 0.0429(9) Uani 1.000
C C1D 0.48955(14) 0.4535(2) 0.02470(12) 0.0369(9) Uani 1.000
C C2D 0.51012(13) 0.3270(2) 0.02723(12) 0.0431(10) Uani 1.000
C C3D 0.49182(14) 0.2413(2) 0.07314(13) 0.0455(10) Uani 1.000
C C4D 0.45242(13) 0.2816(2) 0.11734(13) 0.0374(9) Uani 1.000
C C5D 0.43044(15) 0.4054(2) 0.11621(14) 0.0558(11) Uani 1.000
C C6D 0.44887(15) 0.4898(2) 0.06944(14) 0.0602(11) Uani 1.000
N N4C 0.10555(16) 0.9872(3) 0.49959(14) 0.0598(11) Uani 1.000
N N41C 0.37076(18) 0.9499(2) 0.12627(17) 0.0549(11) Uani 1.000
C C1C 0.21828(15) 0.9816(2) 0.33928(14) 0.0406(9) Uani 1.000
C C2C 0.14193(16) 0.9628(3) 0.32006(14) 0.0620(11) Uani 1.000
C C3C 0.10484(16) 0.9647(3) 0.37120(15) 0.0686(13) Uani 1.000
C C4C 0.14459(16) 0.9866(2) 0.44408(15) 0.0497(11) Uani 1.000
C C5C 0.21944(17) 1.0045(2) 0.46612(14) 0.0607(11) Uani 1.000
C C6C 0.25613(15) 1.0023(2) 0.41433(14) 0.0598(11) Uani 1.000
C C11C 0.25797(15) 0.9758(2) 0.28410(13) 0.0405(9) Uani 1.000
C C21C 0.33445(15) 0.9617(2) 0.30435(14) 0.0518(11) Uani 1.000
C C31C 0.37132(15) 0.9513(2) 0.25312(14) 0.0502(10) Uani 1.000
C C41C 0.33200(16) 0.9548(2) 0.17830(14) 0.0421(10) Uani 1.000
C C51C 0.25602(16) 0.9707(2) 0.15665(14) 0.0554(11) Uani 1.000
C C61C 0.21961(15) 0.9815(2) 0.20846(14) 0.0531(11) Uani 1.000
O O2A 0.19965(10) 0.64259(16) 0.12008(10) 0.0568(7) Uani 1.000
O O31A 0.05855(11) 0.5914(2) 0.12155(11) 0.0813(9) Uani 1.000
O O32A 0.03550(13) 0.6965(3) 0.20652(14) 0.1420(13) Uani 1.000
O O51A 0.21813(15) 0.6419(2) 0.45221(12) 0.1118(11) Uani 1.000
O O52A 0.33430(15) 0.6507(2) 0.46371(11) 0.1010(11) Uani 1.000
O O71A 0.41757(11) 0.62515(18) 0.24999(11) 0.0737(8) Uani 1.000
O O72A 0.33586(13) 0.64814(18) 0.13806(13) 0.0607(8) Uani 1.000
N N3A 0.07911(15) 0.6437(3) 0.18152(15) 0.0747(11) Uani 1.000
N N5A 0.2681(2) 0.6474(2) 0.42585(14) 0.0732(13) Uani 1.000
C C1A 0.28934(15) 0.6402(2) 0.23949(14) 0.0435(10) Uani 1.000
C C2A 0.21433(15) 0.6406(2) 0.19032(15) 0.0449(10) Uani 1.000
C C3A 0.15841(15) 0.6422(2) 0.22624(15) 0.0490(10) Uani 1.000
C C4A 0.17515(16) 0.6464(2) 0.30195(15) 0.0549(11) Uani 1.000
C C5A 0.24900(18) 0.6458(2) 0.34559(14) 0.0509(10) Uani 1.000
C C6A 0.30597(15) 0.6427(2) 0.31512(14) 0.0496(11) Uani 1.000
C C7A 0.35296(18) 0.6370(2) 0.21045(18) 0.0516(11) Uani 1.000
O O2B 0.32386(10) 0.31570(15) 0.21442(9) 0.0537(7) Uani 1.000
O O31B 0.46337(11) 0.2989(2) 0.31660(12) 0.0854(10) Uani 1.000
O O32B 0.47081(11) 0.41536(17) 0.41125(11) 0.0698(8) Uani 1.000
O O51B 0.28318(12) 0.3210(2) 0.52540(11) 0.0820(9) Uani 1.000
O O52B 0.16754(13) 0.3205(2) 0.45598(11) 0.0973(10) Uani 1.000
O O71B 0.10119(11) 0.3095(2) 0.18682(10) 0.0835(9) Uani 1.000
O O72B 0.18955(13) 0.31358(19) 0.13545(10) 0.0701(9) Uani 1.000
N N3B 0.43459(14) 0.3500(2) 0.35821(13) 0.0566(10) Uani 1.000
N N5B 0.23424(17) 0.3226(2) 0.46471(14) 0.0654(11) Uani 1.000
C C1B 0.22656(15) 0.3139(2) 0.26719(14) 0.0430(10) Uani 1.000
C C2B 0.30369(15) 0.3182(2) 0.27207(14) 0.0436(10) Uani 1.000
C C3B 0.35465(15) 0.3321(2) 0.34556(14) 0.0445(12) Uani 1.000
C C4B 0.33251(16) 0.3351(2) 0.40770(14) 0.0517(10) Uani 1.000
C C5B 0.25779(16) 0.3243(2) 0.39910(14) 0.0468(10) Uani 1.000
C C6B 0.20481(15) 0.3158(2) 0.32950(15) 0.0501(11) Uani 1.000
C C7B 0.16737(18) 0.3113(3) 0.19375(16) 0.0546(11) Uani 1.000
O O1E 1.01662(12) 0.3206(2) 0.04173(12) 0.0744(9) Uani 1.000
C C1E 1.0060(3) 0.1916(4) 0.0164(3) 0.144(3) Uani 1.000
C C2E 0.9594(6) 0.1286(6) 0.0536(9) 0.246(8) Uani 0.806(13)
C C21E 0.9356(12) 0.1340(19) -0.0278(18) 0.149(11) Uani 0.194(13)
H H2D 0.537000 0.298900 -0.002800 0.0520 Uiso 1.000
H H3D 0.506200 0.156600 0.074000 0.0550 Uiso 1.000
H H5D 0.403500 0.432600 0.146400 0.0670 Uiso 1.000
H H6D 0.433300 0.573900 0.068100 0.0720 Uiso 1.000
H H41D 0.4132(13) 0.125(2) 0.1462(12) 0.047(9) Uiso 1.000
H H42D 0.3982(17) 0.234(2) 0.1845(15) 0.106(11) Uiso 1.000
H H43D 0.4864(18) 0.169(2) 0.1972(16) 0.118(12) Uiso 1.000
H H2C 0.114400 0.948200 0.270500 0.0750 Uiso 1.000
H H3C 0.053300 0.951300 0.356300 0.0820 Uiso 1.000
H H5C 0.246200 1.018200 0.516000 0.0730 Uiso 1.000
H H6C 0.307800 1.015100 0.430100 0.0720 Uiso 1.000
H H21C 0.362400 0.959000 0.354600 0.0620 Uiso 1.000
H H31C 0.423200 0.942000 0.269200 0.0600 Uiso 1.000
H H41C 0.0900(17) 1.065(3) 0.5050(16) 0.097(14) Uiso 1.000
H H42C 0.138(2) 0.943(3) 0.541(2) 0.192(16) Uiso 1.000
H H43C 0.0659(15) 0.928(2) 0.4857(13) 0.061(10) Uiso 1.000
H H44C 0.3401(17) 0.926(3) 0.0798(17) 0.114(14) Uiso 1.000
H H45C 0.4122(16) 0.907(3) 0.1402(16) 0.094(14) Uiso 1.000
H H51C 0.228400 0.974300 0.106400 0.0660 Uiso 1.000
H H61C 0.167900 0.993100 0.192200 0.0640 Uiso 1.000
H H4A 0.137200 0.649500 0.323000 0.0660 Uiso 1.000
H H6A 0.355800 0.642300 0.345900 0.0600 Uiso 1.000
H H72A 0.2861(16) 0.647(3) 0.1215(15) 0.084(12) Uiso 1.000
H H4B 0.367800 0.344400 0.454700 0.0620 Uiso 1.000
H H6B 0.154100 0.311300 0.324500 0.0600 Uiso 1.000
H H72B 0.2409(17) 0.314(2) 0.1548(16) 0.094(11) Uiso 1.000
H H1E 1.0476(17) 0.315(3) 0.0904(17) 0.106(13) Uiso 1.000
H H3E 0.958600 0.038700 0.044400 0.296 Uiso 0.806
H H4E 0.909200 0.161600 0.034900 0.296 Uiso 0.806
H H2E 0.979600 0.143900 0.106000 0.296 Uiso 0.806
H H5E 0.930400 0.140300 -0.079500 0.180 Uiso 0.194
H H6E 0.894700 0.177500 -0.018800 0.180 Uiso 0.194
H H7E 0.935200 0.046000 -0.014400 0.180 Uiso 0.194
H H11E 0.98200 0.190000 -0.03600 0.170 Uiso 1.000
H H12E 1.05300 0.150000 0.02800 0.170 Uiso 1.000

loop_
_atom_type_symbol
_atom_type_description
_atom_type_scat_dispersion_real
_atom_type_scat_dispersion_imag
_atom_type_scat_source
C C 0.0033 0.0016 'International Tables Vol C Tables 4.2.6.8 and 6.1.1.4'
H H 0.0000 0.0000 'International Tables Vol C Tables 4.2.6.8 and 6.1.1.4'
N N 0.0061 0.0033 'International Tables Vol C Tables 4.2.6.8 and 6.1.1.4'
O O 0.0106 0.0060 'International Tables Vol C Tables 4.2.6.8 and 6.1.1.4'

loop_
_geom_angle_atom_site_label_1
_geom_angle_atom_site_label_2
_geom_angle_atom_site_label_3
_geom_angle_site_symmetry_1
_geom_angle
_geom_angle_publ_flag
C7A O72A H72A . 103.8(18) no
C7B O72B H72B . 104.3(18) no
C1E O1E H1E . 105(2) no
C4D N4D H43D . 98.2(17) no
C4D N4D H41D . 110.6(15) no
H41D N4D H43D . 107(2) no
H41D N4D H42D . 104(2) no
H42D N4D H43D . 131(2) no
C4D N4D H42D . 105.0(14) no
H41C N4C H43C . 112(3) no
H42C N4C H43C . 98(3) no
C4C N4C H41C . 111(2) no
C4C N4C H43C . 109.4(16) no
C4C N4C H42C . 105(2) no
H41C N4C H42C . 120(3) no
C41C N41C H44C . 112(2) no
H44C N41C H45C . 112(3) no
C41C N41C H45C . 115(2) no
O31A N3A C3A . 119.7(3) no
O31A N3A O32A . 122.1(3) no
O32A N3A C3A . 118.2(3) no
O51A N5A C5A . 118.8(3) no
O51A N5A O52A . 122.8(3) no
O52A N5A C5A . 118.4(3) no
O31B N3B C3B . 119.4(2) no
O31B N3B O32B . 122.4(3) no
O32B N3B C3B . 118.3(2) no
O52B N5B C5B . 118.4(2) no
O51B N5B C5B . 117.7(3) no
O51B N5B O52B . 123.8(3) no
C1D C1D C6D 3_665 121.7(2) no
C1D C1D C2D 3_665 121.4(2) no
C2D C1D C6D . 116.9(2) no
C1D C2D C3D . 121.7(2) no
C2D C3D C4D . 119.5(2) no
N4D C4D C5D . 119.1(2) no
N4D C4D C3D . 120.1(2) no
C3D C4D C5D . 120.8(2) no
C4D C5D C6D . 118.9(2) no
C1D C6D C5D . 122.2(2) no
C1D C2D H2D . 119.00 no
C3D C2D H2D . 119.00 no
C4D C3D H3D . 120.00 no
C2D C3D H3D . 120.00 no
C6D C5D H5D . 120.00 no
C4D C5D H5D . 121.00 no
C5D C6D H6D . 119.00 no
C1D C6D H6D . 119.00 no
C6C C1C C11C . 122.0(3) no
C2C C1C C6C . 115.8(3) no
C2C C1C C11C . 122.2(2) no
C1C C2C C3C . 122.7(2) no
C2C C3C C4C . 119.2(3) no
C3C C4C C5C . 120.7(3) no
N4C C4C C5C . 119.6(2) no
N4C C4C C3C . 119.7(3) no
C4C C5C C6C . 119.6(2) no
C1C C6C C5C . 122.1(3) no
C21C C11C C61C . 116.0(2) no
C1C C11C C21C . 122.3(2) no
C1C C11C C61C . 121.7(3) no
C11C C21C C31C . 122.5(2) no
C21C C31C C41C . 120.6(3) no
N41C C41C C51C . 121.7(3) no
C31C C41C C51C . 118.2(3) no
N41C C41C C31C . 120.0(3) no
C41C C51C C61C . 120.8(2) no
C11C C61C C51C . 121.9(3) no
C3C C2C H2C . 119.00 no
C1C C2C H2C . 119.00 no
C4C C3C H3C . 120.00 no
C2C C3C H3C . 120.00 no
C4C C5C H5C . 120.00 no
C6C C5C H5C . 120.00 no
C1C C6C H6C . 119.00 no
C5C C6C H6C . 119.00 no
C11C C21C H21C . 119.00 no
C31C C21C H21C . 119.00 no
C41C C31C H31C . 120.00 no
C21C C31C H31C . 120.00 no
C61C C51C H51C . 120.00 no
C41C C51C H51C . 120.00 no
C11C C61C H61C . 119.00 no
C51C C61C H61C . 119.00 no
C2A C1A C7A . 120.6(2) no
C6A C1A C7A . 117.5(3) no
C2A C1A C6A . 122.0(3) no
C1A C2A C3A . 114.5(2) no
O2A C2A C3A . 124.2(3) no
O2A C2A C1A . 121.4(3) no
C2A C3A C4A . 123.5(3) no
N3A C3A C4A . 116.9(3) no
N3A C3A C2A . 119.6(2) no
C3A C4A C5A . 118.5(3) no
C4A C5A C6A . 121.5(2) no
N5A C5A C6A . 119.1(3) no
N5A C5A C4A . 119.5(3) no
C1A C6A C5A . 120.2(3) no
O71A C7A C1A . 122.9(3) no
O72A C7A C1A . 116.2(3) no
O71A C7A O72A . 120.9(3) no
C3A C4A H4A . 121.00 no
C5A C4A H4A . 121.00 no
C5A C6A H6A . 120.00 no
C1A C6A H6A . 120.00 no
C2B C1B C7B . 119.9(2) no
C2B C1B C6B . 121.9(2) no
C6B C1B C7B . 118.2(3) no
O2B C2B C3B . 123.7(3) no
C1B C2B C3B . 114.3(2) no
O2B C2B C1B . 121.9(2) no
C2B C3B C4B . 123.5(3) no
N3B C3B C2B . 120.2(2) no
N3B C3B C4B . 116.3(2) no
C3B C4B C5B . 119.0(2) no
C4B C5B C6B . 120.9(3) no
N5B C5B C6B . 119.8(3) no
N5B C5B C4B . 119.3(2) no
C1B C6B C5B . 120.3(3) no
O72B C7B C1B . 116.9(3) no
O71B C7B O72B . 120.8(3) no
O71B C7B C1B . 122.3(3) no
C5B C4B H4B . 120.00 no
C3B C4B H4B . 121.00 no
C1B C6B H6B . 120.00 no
C5B C6B H6B . 120.00 no
O1E C1E C2E . 107.8(5) no
O1E C1E C21E . 126.3(9) no
O1E C1E H11E . 109.9 no
O1E C1E H12E . 109.9 no
C2E C1E H11E . 109.9 no
C2E C1E H12E . 109.9 no
H11E C1E H12E . 109.5 no
C1E C2E H3E . 110.00 no
C1E C2E H4E . 109.00 no
H2E C2E H3E . 109.00 no
H2E C2E H4E . 109.00 no
H3E C2E H4E . 109.00 no
C1E C21E H5E . 109.00 no
C1E C21E H6E . 109.00 no
C1E C21E H7E . 109.00 no
H5E C21E H6E . 109.00 no
H5E C21E H7E . 109.00 no
H6E C21E H7E . 110.00 no

loop_
_geom_bond_atom_site_label_1
_geom_bond_atom_site_label_2
_geom_bond_site_symmetry_2
_geom_bond_distance
_geom_bond_publ_flag
O2A C2A . 1.277(3) no
O31A N3A . 1.213(3) no
O32A N3A . 1.212(4) no
O51A N5A . 1.207(5) no
O52A N5A . 1.221(4) no
O71A C7A . 1.211(4) no
O72A C7A . 1.317(4) no
O72A H72A . 0.89(3) no
O2B C2B . 1.277(3) no
O31B N3B . 1.223(3) no
O32B N3B . 1.229(3) no
O51B N5B . 1.222(3) no
O52B N5B . 1.214(4) no
O71B C7B . 1.212(4) no
O72B C7B . 1.311(4) no
O72B H72B . 0.92(3) no
O1E C1E . 1.432(5) no
O1E H1E . 0.92(3) no
N4D C4D . 1.471(3) no
N4D H41D . 0.87(2) no
N4D H43D . 0.96(3) no
N4D H42D . 0.95(3) no
N4C C4C . 1.475(4) no
N41C C41C . 1.414(4) no
N4C H43C . 0.94(3) no
N4C H41C . 0.89(3) no
N4C H42C . 0.95(4) no
N41C H45C . 0.87(3) no
N41C H44C . 0.92(3) no
N3A C3A . 1.459(4) no
N5A C5A . 1.454(4) no
N3B C3B . 1.459(4) no
N5B C5B . 1.459(4) no
C1D C6D . 1.376(4) no
C1D C1D 3_665 1.498(3) no
C1D C2D . 1.382(3) no
C2D C3D . 1.377(3) no
C3D C4D . 1.362(4) no
C4D C5D . 1.364(3) no
C5D C6D . 1.381(3) no
C2D H2D . 0.9300 no
C3D H3D . 0.9300 no
C5D H5D . 0.9300 no
C6D H6D . 0.9300 no
C1C C6C . 1.392(4) no
C1C C2C . 1.379(4) no
C1C C11C . 1.480(4) no
C2C C3C . 1.375(4) no
C3C C4C . 1.366(4) no
C4C C5C . 1.348(4) no
C5C C6C . 1.380(4) no
C11C C21C . 1.374(4) no
C11C C61C . 1.387(3) no
C21C C31C . 1.377(4) no
C31C C41C . 1.377(4) no
C41C C51C . 1.365(4) no
C51C C61C . 1.381(4) no
C2C H2C . 0.9300 no
C3C H3C . 0.9300 no
C5C H5C . 0.9300 no
C6C H6C . 0.9300 no
C21C H21C . 0.9300 no
C31C H31C . 0.9300 no
C51C H51C . 0.9300 no
C61C H61C . 0.9300 no
C1A C6A . 1.373(4) no
C1A C2A . 1.418(4) no
C1A C7A . 1.478(5) no
C2A C3A . 1.434(4) no
C3A C4A . 1.375(4) no
C4A C5A . 1.368(4) no
C5A C6A . 1.380(4) no
C4A H4A . 0.9300 no
C6A H6A . 0.9300 no
C1B C6B . 1.379(4) no
C1B C7B . 1.478(4) no
C1B C2B . 1.428(4) no
C2B C3B . 1.424(4) no
C3B C4B . 1.381(4) no
C4B C5B . 1.369(4) no
C5B C6B . 1.378(4) no
C4B H4B . 0.9300 no
C6B H6B . 0.9300 no
C1E C2E . 1.458(14) no
C1E C21E . 1.45(3) no
C1E H11E . 0.9500 no
C1E H12E . 0.9500 no
C2E H2E . 0.9600 no
C2E H3E . 0.9600 no
C2E H4E . 0.9600 no
C21E H5E . 0.9600 no
C21E H6E . 0.9600 no
C21E H7E . 0.9600 no

loop_
_geom_hbond_atom_site_label_D
_geom_hbond_atom_site_label_H
_geom_hbond_atom_site_label_A
_geom_hbond_site_symmetry_A
_geom_hbond_distance_DH
_geom_hbond_distance_HA
_geom_hbond_distance_DA
_geom_hbond_angle_DHA
_geom_hbond_publ_flag
O72A H72A O2A . 0.89(3) 1.62(3) 2.479(3) 161(3) yes
O72B H72B O2B . 0.92(3) 1.61(3) 2.487(3) 160(3) yes
O1E H1E O71B 1_655 0.92(3) 1.79(3) 2.706(3) 175(3) yes
O1E H1E O72B 1_655 0.92(3) 2.53(3) 3.165(3) 126(3) yes
N4C H41C O1E 4_465 0.89(3) 2.12(3) 2.903(4) 147(3) yes
N4C H42C O2A 4_565 0.95(4) 1.81(4) 2.761(3) 180(4) yes
N4C H42C O31A 4_565 0.95(4) 2.50(4) 2.870(3) 103(3) yes
N4C H43C O1E 2_655 0.94(3) 1.85(3) 2.794(4) 176(2) yes
N4D H41D N41C 1_545 0.87(2) 1.99(2) 2.835(3) 162(2) yes
N4D H42D O2B . 0.95(3) 1.89(3) 2.838(3) 180(3) yes
N4D H42D O31B . 0.95(3) 2.51(3) 2.906(3) 105(2) yes
N4D H43D O71A 2_645 0.96(3) 1.82(3) 2.781(3) 180(3) yes
N41C H44C O52A 4_564 0.92(3) 2.33(3) 3.133(4) 146(3) yes
N41C H45C O31B 2_655 0.87(3) 2.49(3) 3.356(4) 176(3) yes

loop_
_geom_torsion_atom_site_label_1
_geom_torsion_atom_site_label_2
_geom_torsion_atom_site_label_3
_geom_torsion_atom_site_label_4
_geom_torsion_site_symmetry_1
_geom_torsion_site_symmetry_3
_geom_torsion_site_symmetry_4
_geom_torsion
_geom_torsion_publ_flag
O32A N3A C3A C4A . . . 28.5(4) no
O31A N3A C3A C4A . . . -150.5(3) no
O31A N3A C3A C2A . . . 31.5(4) no
O32A N3A C3A C2A . . . -149.5(3) no
O52A N5A C5A C4A . . . -177.8(2) no
O52A N5A C5A C6A . . . 2.7(3) no
O51A N5A C5A C6A . . . -175.3(2) no
O51A N5A C5A C4A . . . 4.2(3) no
O32B N3B C3B C2B . . . 147.7(2) no
O31B N3B C3B C2B . . . -33.0(3) no
O32B N3B C3B C4B . . . -29.6(3) no
O31B N3B C3B C4B . . . 149.6(2) no
O51B N5B C5B C6B . . . 174.8(2) no
O51B N5B C5B C4B . . . -5.6(3) no
O52B N5B C5B C6B . . . -3.9(3) no
O52B N5B C5B C4B . . . 175.7(2) no
C6D C1D C1D C6D . 3_665 3_665 180.0(3) no
C2D C1D C6D C5D . . . 1.4(4) no
C2D C1D C1D C6D . 3_665 3_665 -0.2(4) no
C6D C1D C1D C2D . 3_665 3_665 0.2(4) no
C2D C1D C1D C2D . 3_665 3_665 180.0(2) no
C1D C1D C2D C3D 3_665 . . 179.3(2) no
C1D C1D C6D C5D 3_665 . . -178.8(2) no
C6D C1D C2D C3D . . . -0.9(4) no
C1D C2D C3D C4D . . . 0.0(4) no
C2D C3D C4D C5D . . . 0.5(4) no
C2D C3D C4D N4D . . . -176.9(2) no
C3D C4D C5D C6D . . . -0.1(4) no
N4D C4D C5D C6D . . . 177.4(2) no
C4D C5D C6D C1D . . . -0.9(4) no
C2C C1C C11C C21C . . . -162.9(2) no
C6C C1C C11C C61C . . . -166.5(2) no
C2C C1C C6C C5C . . . -0.3(3) no
C2C C1C C11C C61C . . . 15.7(3) no
C11C C1C C6C C5C . . . -178.3(2) no
C6C C1C C11C C21C . . . 15.0(3) no
C6C C1C C2C C3C . . . 0.3(4) no
C11C C1C C2C C3C . . . 178.3(3) no
C1C C2C C3C C4C . . . 0.3(5) no
C2C C3C C4C C5C . . . -0.9(4) no
C2C C3C C4C N4C . . . -179.2(3) no
N4C C4C C5C C6C . . . 179.2(2) no
C3C C4C C5C C6C . . . 0.8(3) no
C4C C5C C6C C1C . . . -0.2(3) no
C61C C11C C21C C31C . . . -1.2(3) no
C1C C11C C21C C31C . . . 177.4(2) no
C1C C11C C61C C51C . . . -177.2(2) no
C21C C11C C61C C51C . . . 1.4(3) no
C11C C21C C31C C41C . . . 0.0(3) no
C21C C31C C41C N41C . . . 177.1(2) no
C21C C31C C41C C51C . . . 1.0(3) no
C31C C41C C51C C61C . . . -0.7(3) no
N41C C41C C51C C61C . . . -176.8(2) no
C41C C51C C61C C11C . . . -0.5(3) no
C6A C1A C7A O72A . . . -173.1(2) no
C6A C1A C2A C3A . . . -0.7(3) no
C6A C1A C7A O71A . . . 6.8(3) no
C6A C1A C2A O2A . . . 177.6(2) no
C7A C1A C2A O2A . . . -2.4(3) no
C2A C1A C7A O72A . . . 6.9(3) no
C2A C1A C7A O71A . . . -173.2(2) no
C7A C1A C6A C5A . . . 180.0(2) no
C2A C1A C6A C5A . . . 0.0(3) no
C7A C1A C2A C3A . . . 179.25(19) no
C1A C2A C3A N3A . . . 179.6(2) no
O2A C2A C3A C4A . . . -176.7(2) no
C1A C2A C3A C4A . . . 1.6(3) no
O2A C2A C3A N3A . . . 1.3(3) no
N3A C3A C4A C5A . . . -179.7(2) no
C2A C3A C4A C5A . . . -1.7(3) no
C3A C4A C5A N5A . . . -178.7(2) no
C3A C4A C5A C6A . . . 0.8(3) no
N5A C5A C6A C1A . . . 179.5(2) no
C4A C5A C6A C1A . . . 0.0(3) no
C7B C1B C2B O2B . . . -2.3(3) no
C6B C1B C2B C3B . . . -3.5(3) no
C7B C1B C6B C5B . . . -176.9(2) no
C7B C1B C2B C3B . . . 174.5(2) no
C2B C1B C6B C5B . . . 1.2(3) no
C6B C1B C7B O71B . . . -0.8(4) no
C6B C1B C7B O72B . . . 177.9(2) no
C2B C1B C7B O71B . . . -178.9(3) no
C2B C1B C7B O72B . . . -0.2(4) no
C6B C1B C2B O2B . . . 179.6(2) no
O2B C2B C3B N3B . . . 2.6(3) no
O2B C2B C3B C4B . . . 179.8(2) no
C1B C2B C3B N3B . . . -174.17(19) no
C1B C2B C3B C4B . . . 3.0(3) no
C2B C3B C4B C5B . . . 0.0(3) no
N3B C3B C4B C5B . . . 177.25(19) no
C3B C4B C5B C6B . . . -2.7(3) no
C3B C4B C5B N5B . . . 177.7(2) no
N5B C5B C6B C1B . . . -178.3(2) no
C4B C5B C6B C1B . . . 2.1(3) no
